data_2200450
loop_
_publ_author_name
'Usman, Anwar'
'Razak, Ibrahim Abdul'
'Chantrapromma, Suchada'
'Fun, Hoong-Kun'
'Dey, Satyajit'
'Mal, Dipakranjan'
'Nigam, Gur Dayal'

_publ_section_title
;
 2-Bromobenz[<i>a</i>]anthracene-5,6,7,12-tetraone-5-dimethylketal
;
_journal_issue 9
_journal_name_full 'Acta Crystallographica Section E'
_journal_page_first o825
_journal_page_last o826
_journal_paper_doi 10.1107/S1600536801012892
_journal_volume 57
_journal_year 2001
_chemical_formula_iupac 'C20 H13 Br O5'
_chemical_formula_moiety 'C20 H13 Br O5'
_chemical_formula_sum 'C20 H13 Br O5'
_chemical_formula_weight 413.21
_chemical_melting_point 478
_chemical_name_systematic
;
2-Bromo-5,5-dimethoxybenzo[a]anthracene-6,7,12(5H)trione
;
_space_group_IT_number 2
_symmetry_cell_setting triclinic
_symmetry_space_group_name_Hall '-P 1'
_symmetry_space_group_name_H-M 'P -1'
_audit_creation_method SHELXL97
_cell_angle_alpha 74.4150(10)
_cell_angle_beta 78.8350(10)
_cell_angle_gamma 81.1920(10)
_cell_formula_units_Z 2
_cell_length_a 7.74140(10)
_cell_length_b 10.30840(10)
_cell_length_c 10.9583(2)
_cell_measurement_reflns_used 3602
_cell_measurement_temperature 293(2)
_cell_measurement_theta_max 28.30
_cell_measurement_theta_min 1.95
_cell_volume 821.65(2)
_computing_cell_refinement 'SAINT (Siemens, 1996)'
_computing_data_collection 'SMART (Siemens, 1996)'
_computing_data_reduction SAINT
_computing_molecular_graphics SHELXTL
_computing_publication_material 'SHELXTL, PARST (Nardelli, 1995) and PLATON (Spek, 1990)'
_computing_structure_refinement SHELXTL
_computing_structure_solution 'SHELXTL (Sheldrick, 1997)'
_diffrn_ambient_temperature 293(2)
_diffrn_detector_area_resol_mean 8.33
_diffrn_measured_fraction_theta_full .96
_diffrn_measured_fraction_theta_max .96
_diffrn_measurement_device_type 'Siemens SMART CCD'
_diffrn_measurement_method \w
_diffrn_radiation_monochromator graphite
_diffrn_radiation_source 'fine-focus sealed tube'
_diffrn_radiation_type MoK\a
_diffrn_radiation_wavelength .71073
_diffrn_reflns_av_R_equivalents .055
_diffrn_reflns_av_sigmaI/netI .107
_diffrn_reflns_limit_h_max 10
_diffrn_reflns_limit_h_min -10
_diffrn_reflns_limit_k_max 13
_diffrn_reflns_limit_k_min -12
_diffrn_reflns_limit_l_max 10
_diffrn_reflns_limit_l_min -14
_diffrn_reflns_number 5992
_diffrn_reflns_theta_full 28.3
_diffrn_reflns_theta_max 28.28
_diffrn_reflns_theta_min 1.95
_diffrn_standards_decay_% 0
_diffrn_standards_number 0
_exptl_absorpt_coefficient_mu 2.532
_exptl_absorpt_correction_T_max .786
_exptl_absorpt_correction_T_min .463
_exptl_absorpt_correction_type empirical
_exptl_absorpt_process_details '(SADABS; Sheldrick, 1996)'
_exptl_crystal_colour brown-red
_exptl_crystal_density_diffrn 1.670
_exptl_crystal_density_method 'not measured'
_exptl_crystal_description slab
_exptl_crystal_F_000 416
_exptl_crystal_size_max .36
_exptl_crystal_size_mid .26
_exptl_crystal_size_min .10
_refine_diff_density_max .97
_refine_diff_density_min -1.79
_refine_ls_extinction_method none
_refine_ls_goodness_of_fit_ref .94
_refine_ls_hydrogen_treatment constr
_refine_ls_matrix_type full
_refine_ls_number_parameters 237
_refine_ls_number_reflns 3910
_refine_ls_number_restraints 0
_refine_ls_restrained_S_all .94
_refine_ls_R_factor_all .092
_refine_ls_R_factor_gt .066
_refine_ls_shift/su_max <0.001
_refine_ls_shift/su_mean <0.001
_refine_ls_structure_factor_coef Fsqd
_refine_ls_weighting_details 'w = 1/[\s^2^(Fo^2^)+(0.0817P)^2^] where P = (Fo^2^+2Fc^2^)/3'
_refine_ls_weighting_scheme calc
_refine_ls_wR_factor_ref .165
_reflns_number_gt 2584
_reflns_number_total 3910
_reflns_threshold_expression I>2\s(I)
_cod_data_source_file ci6048.cif
_cod_data_source_block I
_cod_database_code 2200450
_cod_database_fobs_code 2200450

loop_
_symmetry_equiv_pos_as_xyz
'x, y, z'
'-x, -y, -z'

loop_
_atom_site_label
_atom_site_fract_x
_atom_site_fract_y
_atom_site_fract_z
_atom_site_U_iso_or_equiv
_atom_site_adp_type
_atom_site_calc_flag
_atom_site_refinement_flags
_atom_site_occupancy
_atom_site_disorder_assembly
_atom_site_disorder_group
_atom_site_type_symbol
Br1 .57346(6) .92224(5) -.32252(4) .0438(2) Uani d . 1 . . Br
O1 -.1343(5) .9058(4) .4296(3) .0588(11) Uani d . 1 . . O
O2 -.0609(4) .6827(3) .3091(4) .0496(9) Uani d . 1 . . O
O3 .3380(4) .7206(3) .3304(3) .0339(7) Uani d . 1 . . O
O4 .2715(4) .5406(3) .2601(3) .0414(8) Uani d . 1 . . O
O5 .1826(5) 1.1749(3) -.0261(3) .0566(10) Uani d . 1 . . O
C1 .3510(5) .9315(4) -.0835(4) .0307(9) Uani d . 1 . . C
H1A .3196 1.0213 -.1240 .037 Uiso calc R 1 . . H
C2 .4709(6) .8504(4) -.1502(4) .0326(9) Uani d . 1 . . C
C3 .5201(6) .7159(5) -.0940(5) .0417(11) Uani d . 1 . . C
H3A .5992 .6623 -.1402 .050 Uiso calc R 1 . . H
C4 .4490(7) .6634(4) .0322(5) .0417(11) Uani d . 1 . . C
H4A .4819 .5734 .0711 .050 Uiso calc R 1 . . H
C4A .3284(6) .7424(4) .1031(4) .0297(9) Uani d . 1 . . C
C5 .2551(6) .6801(4) .2428(4) .0303(9) Uani d . 1 . . C
C6 .0648(5) .7460(4) .2697(4) .0293(9) Uani d . 1 . . C
C6A .0531(5) .8976(4) .2343(4) .0266(8) Uani d . 1 . . C
C7 -.0620(6) .9695(4) .3271(4) .0330(10) Uani d . 1 . . C
C7A -.0786(5) 1.1200(4) .2898(4) .0307(9) Uani d . 1 . . C
C8 -.1782(7) 1.1923(5) .3753(5) .0447(12) Uani d . 1 . . C
H8A -.2306 1.1470 .4562 .054 Uiso calc R 1 . . H
C9 -.1978(7) 1.3321(5) .3380(5) .0516(13) Uani d . 1 . . C
H9A -.2652 1.3814 .3936 .062 Uiso calc R 1 . . H
C10 -.1183(7) 1.3987(5) .2190(5) .0549(14) Uani d . 1 . . C
H10A -.1335 1.4928 .1951 .066 Uiso calc R 1 . . H
C11 -.0158(7) 1.3286(5) .1338(5) .0451(12) Uani d . 1 . . C
H11A .0387 1.3748 .0540 .054 Uiso calc R 1 . . H
C11A .0040(6) 1.1872(4) .1703(4) .0308(9) Uani d . 1 . . C
C12 .1186(6) 1.1131(4) .0790(4) .0313(9) Uani d . 1 . . C
C12A .1479(5) .9610(4) .1228(4) .0237(8) Uani d . 1 . . C
C12B .2766(5) .8792(4) .0443(4) .0253(8) Uani d . 1 . . C
C13 .5292(6) .6987(5) .3130(5) .0452(12) Uani d . 1 . . C
H13A .5712 .7343 .3730 .068 Uiso calc R 1 . . H
H13B .5768 .7439 .2271 .068 Uiso calc R 1 . . H
H13C .5666 .6034 .3273 .068 Uiso calc R 1 . . H
C14 .2312(7) .4594(5) .3894(5) .0490(13) Uani d . 1 . . C
H14A .1726 .3840 .3890 .073 Uiso calc R 1 . . H
H14B .1553 .5135 .4414 .073 Uiso calc R 1 . . H
H14C .3390 .4267 .4240 .073 Uiso calc R 1 . . H

loop_
_atom_site_aniso_label
_atom_site_aniso_U_11
_atom_site_aniso_U_22
_atom_site_aniso_U_33
_atom_site_aniso_U_12
_atom_site_aniso_U_13
_atom_site_aniso_U_23
Br1 .0543(3) .0447(3) .0270(3) -.0122(2) .00523(19) -.00406(18)
O1 .078(3) .040(2) .038(2) .0023(19) .0183(18) .0004(15)
O2 .0394(19) .0369(19) .065(2) -.0104(16) -.0005(16) -.0015(16)
O3 .0350(16) .0343(16) .0302(16) .0025(13) -.0087(13) -.0055(12)
O4 .066(2) .0194(15) .0302(17) -.0032(14) .0054(15) -.0016(11)
O5 .084(3) .0258(17) .042(2) .0013(17) .0177(18) -.0001(14)
C1 .037(2) .026(2) .027(2) -.0027(18) -.0069(17) -.0024(15)
C2 .042(2) .032(2) .022(2) -.0103(19) .0008(17) -.0042(16)
C3 .047(3) .035(3) .038(3) .000(2) .005(2) -.0111(19)
C4 .060(3) .020(2) .038(3) .002(2) .001(2) -.0072(17)
C4A .037(2) .022(2) .029(2) -.0037(17) -.0034(17) -.0045(15)
C5 .039(2) .0185(19) .030(2) .0013(17) -.0037(18) -.0032(15)
C6 .034(2) .025(2) .026(2) -.0025(18) -.0063(17) -.0013(15)
C6A .027(2) .0213(19) .031(2) .0026(16) -.0085(16) -.0057(15)
C7 .034(2) .031(2) .029(2) .0045(18) -.0025(18) -.0042(17)
C7A .031(2) .029(2) .033(2) .0051(17) -.0096(18) -.0105(16)
C8 .048(3) .043(3) .039(3) .004(2) -.001(2) -.014(2)
C9 .066(3) .036(3) .054(3) .006(3) -.003(3) -.024(2)
C10 .073(4) .028(3) .061(4) .004(2) .002(3) -.019(2)
C11 .061(3) .024(2) .046(3) .000(2) -.001(2) -.0092(19)
C11A .033(2) .026(2) .033(2) .0024(17) -.0081(17) -.0079(16)
C12 .033(2) .023(2) .034(2) .0016(17) -.0074(18) -.0018(16)
C12A .0253(19) .0203(19) .026(2) .0008(15) -.0088(15) -.0058(14)
C12B .028(2) .0212(19) .025(2) .0003(16) -.0031(16) -.0060(14)
C13 .040(3) .047(3) .043(3) .004(2) -.012(2) -.004(2)
C14 .071(3) .028(2) .035(3) -.005(2) -.001(2) .0083(18)

loop_
_atom_type_symbol
_atom_type_description
_atom_type_scat_dispersion_real
_atom_type_scat_dispersion_imag
_atom_type_scat_source
C C .0033 .0016 'International Tables Vol C Tables 4.2.6.8 and 6.1.1.4'
H H .0000 .0000 'International Tables Vol C Tables 4.2.6.8 and 6.1.1.4'
O O .0106 .0060 'International Tables Vol C Tables 4.2.6.8 and 6.1.1.4'
Br Br -.2901 2.4595 'International Tables Vol C Tables 4.2.6.8 and 6.1.1.4'

loop_
_geom_angle_atom_site_label_1
_geom_angle_atom_site_label_2
_geom_angle_atom_site_label_3
_geom_angle
_geom_angle_publ_flag
C5 O3 C13 116.3(3) yes
C5 O4 C14 117.3(3) yes
C2 C1 C12B 120.5(4) ?
C1 C2 C3 121.7(4) yes
C1 C2 Br1 120.4(3) yes
C3 C2 Br1 118.0(3) yes
C4 C3 C2 118.4(4) ?
C3 C4 C4A 121.6(4) ?
C4 C4A C12B 119.6(4) ?
C4 C4A C5 119.6(4) ?
C12B C4A C5 120.8(3) ?
O3 C5 O4 112.9(3) yes
O4 C5 C4A 107.8(3) ?
O3 C5 C4A 112.4(3) ?
O4 C5 C6 114.9(3) ?
O3 C5 C6 101.4(3) ?
C4A C5 C6 107.3(3) ?
O2 C6 C5 123.4(4) yes
O2 C6 C6A 124.1(4) yes
C5 C6 C6A 112.5(3) yes
C12A C6A C7 124.0(4) ?
C12A C6A C6 118.9(4) ?
C7 C6A C6 117.1(4) ?
O1 C7 C7A 122.5(4) ?
O1 C7 C6A 120.5(4) ?
C7A C7 C6A 117.1(4) ?
C11A C7A C8 120.7(4) ?
C11A C7A C7 119.8(4) ?
C8 C7A C7 119.5(4) ?
C9 C8 C7A 119.0(5) ?
C10 C9 C8 120.3(4) ?
C9 C10 C11 121.5(5) ?
C10 C11 C11A 118.6(5) ?
C7A C11A C11 119.8(4) ?
C7A C11A C12 122.1(4) ?
C11 C11A C12 118.1(4) ?
O5 C12 C11A 120.1(4) ?
O5 C12 C12A 122.3(4) ?
C11A C12 C12A 117.6(4) ?
C6A C12A C12B 119.7(3) ?
C6A C12A C12 118.8(3) ?
C12B C12A C12 121.4(3) ?
C1 C12B C4A 118.2(4) ?
C1 C12B C12A 123.5(4) ?
C4A C12B C12A 118.3(3) ?
C2 C1 H1A 119.7 ?
C12B C1 H1A 119.7 ?
C4 C3 H3A 120.8 ?
C2 C3 H3A 120.8 ?
C3 C4 H4A 119.2 ?
C4A C4 H4A 119.2 ?
C9 C8 H8A 120.5 ?
C7A C8 H8A 120.5 ?
C10 C9 H9A 119.8 ?
C8 C9 H9A 119.8 ?
C9 C10 H10A 119.3 ?
C11 C10 H10A 119.3 ?
C10 C11 H11A 120.7 ?
C11A C11 H11A 120.7 ?
H13A C13 H13B 109.5 ?
O3 C13 H13A 109.5 ?
O3 C13 H13B 109.5 ?
O3 C13 H13C 109.5 ?
H13A C13 H13C 109.5 ?
H13B C13 H13C 109.5 ?
O4 C14 H14A 109.5 ?
O4 C14 H14B 109.5 ?
H14A C14 H14B 109.5 ?
O4 C14 H14C 109.5 ?
H14A C14 H14C 109.5 ?
H14B C14 H14C 109.5 ?

loop_
_geom_bond_atom_site_label_1
_geom_bond_atom_site_label_2
_geom_bond_site_symmetry_2
_geom_bond_distance
_geom_bond_publ_flag
Br1 C2 . 1.896(4) yes
O1 C7 . 1.216(5) yes
O2 C6 . 1.200(5) yes
O3 C5 . 1.430(5) yes
O4 C5 . 1.388(5) yes
O3 C13 . 1.446(5) ?
O4 C14 . 1.441(5) ?
O5 C12 . 1.208(5) yes
C1 C2 . 1.386(6) yes
C2 C3 . 1.385(6) yes
C3 C4 . 1.379(6) yes
C4 C4A . 1.402(6) yes
C1 C12B . 1.400(6) yes
C4A C12B . 1.416(5) yes
C4A C5 . 1.525(5) yes
C5 C6 . 1.534(6) yes
C6 C6A . 1.499(5) yes
C6A C12A . 1.353(6) yes
C6A C7 . 1.493(6) ?
C7 C7A . 1.487(6) ?
C7A C8 . 1.395(6) ?
C7A C11A . 1.388(6) yes
C8 C9 . 1.381(7) ?
C9 C10 . 1.374(7) ?
C10 C11 . 1.387(7) ?
C11 C11A . 1.396(6) ?
C11A C12 . 1.494(6) ?
C12 C12A . 1.506(5) ?
C12A C12B . 1.498(5) yes
C1 H1A . .9300 ?
C3 H3A . .9300 ?
C4 H4A . .9300 ?
C8 H8A . .9300 ?
C9 H9A . .9300 ?
C10 H10A . .9300 ?
C11 H11A . .9300 ?
C13 H13A . .9600 ?
C13 H13B . .9600 ?
C13 H13C . .9600 ?
C14 H14A . .9600 ?
C14 H14B . .9600 ?
C14 H14C . .9600 ?

loop_
_geom_hbond_atom_site_label_D
_geom_hbond_atom_site_label_H
_geom_hbond_atom_site_label_A
_geom_hbond_site_symmetry_A
_geom_hbond_distance_DH
_geom_hbond_distance_HA
_geom_hbond_distance_DA
_geom_hbond_angle_DHA
_geom_hbond_publ_flag
C1 H1A O5 1_555 .93 2.18 2.814(5) 125 yes

loop_
_geom_torsion_atom_site_label_1
_geom_torsion_atom_site_label_2
_geom_torsion_atom_site_label_3
_geom_torsion_atom_site_label_4
_geom_torsion
_geom_torsion_publ_flag
C12B C1 C2 C3 .6(7) ?
C12B C1 C2 Br1 -179.2(3) ?
C1 C2 C3 C4 -1.1(7) ?
Br1 C2 C3 C4 178.7(4) ?
C2 C3 C4 C4A .6(8) ?
C3 C4 C4A C12B .5(7) ?
C3 C4 C4A C5 -179.3(4) ?
C14 O4 C5 O3 47.5(5) ?
C14 O4 C5 C4A 172.2(4) ?
C14 O4 C5 C6 -68.2(5) ?
C13 O3 C5 O4 68.6(5) ?
C13 O3 C5 C4A -53.6(5) ?
C13 O3 C5 C6 -167.9(3) ?
C4 C4A C5 O4 -22.5(5) ?
C12B C4A C5 O4 157.8(4) ?
C4 C4A C5 O3 102.6(5) ?
C12B C4A C5 O3 -77.2(5) ?
C4 C4A C5 C6 -146.8(4) ?
C12B C4A C5 C6 33.5(5) yes
O3 C5 C6 O2 -118.4(4) ?
O4 C5 C6 O2 3.7(6) yes
C4A C5 C6 O2 123.5(4) ?
O4 C5 C6 C6A -173.1(3) ?
O3 C5 C6 C6A 64.8(4) ?
C4A C5 C6 C6A -53.2(4) ?
O2 C6 C6A C12A -134.0(5) ?
C5 C6 C6A C12A 42.7(5) ?
O2 C6 C6A C7 47.0(6) yes
C5 C6 C6A C7 -136.3(4) ?
C12A C6A C7 O1 -175.0(5) ?
C6 C6A C7 O1 3.9(6) ?
C12A C6A C7 C7A 3.2(6) ?
C6 C6A C7 C7A -177.9(4) ?
O1 C7 C7A C11A -178.7(5) ?
C6A C7 C7A C11A 3.1(6) ?
O1 C7 C7A C8 1.0(7) ?
C6A C7 C7A C8 -177.2(4) ?
C11A C7A C8 C9 1.8(7) ?
C7 C7A C8 C9 -177.8(5) ?
C7A C8 C9 C10 -.9(8) ?
C8 C9 C10 C11 -.5(9) ?
C9 C10 C11 C11A .9(9) ?
C8 C7A C11A C11 -1.4(7) ?
C7 C7A C11A C11 178.2(4) ?
C8 C7A C11A C12 177.0(4) ?
C7 C7A C11A C12 -3.3(6) ?
C10 C11 C11A C7A .1(7) ?
C10 C11 C11A C12 -178.4(5) ?
C7A C11A C12 O5 177.1(5) ?
C11 C11A C12 O5 -4.4(7) yes
C7A C11A C12 C12A -2.2(6) ?
C11 C11A C12 C12A 176.3(4) ?
C7 C6A C12A C12B 172.4(4) ?
C6 C6A C12A C12B -6.5(6) ?
C7 C6A C12A C12 -8.8(6) ?
C6 C6A C12A C12 172.3(3) ?
O5 C12 C12A C6A -171.1(5) ?
C11A C12 C12A C6A 8.2(6) ?
O5 C12 C12A C12B 7.7(7) ?
C11A C12 C12A C12B -173.0(4) yes
C2 C1 C12B C4A .5(6) ?
C2 C1 C12B C12A 179.3(4) ?
C4 C4A C12B C1 -1.0(6) ?
C5 C4A C12B C1 178.8(4) ?
C4 C4A C12B C12A -179.8(4) ?
C5 C4A C12B C12A -.1(6) ?
C6A C12A C12B C1 165.6(4) ?
C12 C12A C12B C1 -13.3(6) yes
C6A C12A C12B C4A -15.6(6) ?
C12 C12A C12B C4A 165.5(4) ?

loop_
_cod_related_entry_id
_cod_related_entry_database
_cod_related_entry_code
1 ChemSpider 4425337
